data_4516674
loop_
_publ_author_name
'Lichtenberg, Crispin'
'Adelhardt, Mario'
'Gianetti, Thomas L.'
'Meyer, Karsten'
'de Bruin, Bas'
'Gr\"utzmacher, Hansj\"org'

_publ_section_title
;
 Low-Valent Iron Mono-Diazadiene Compounds: Electronic Structure and
 Catalytic Application
;
_journal_issue 10
_journal_name_full 'ACS Catalysis'
_journal_page_first 6230
_journal_paper_doi 10.1021/acscatal.5b01416
_journal_volume 5
_journal_year 2015
_chemical_formula_moiety 'C44 H56 Fe Li N2 O Si2'
_chemical_formula_sum 'C44 H56 Fe Li N2 O Si2'
_chemical_formula_weight 747.87
_space_group_crystal_system monoclinic
_space_group_IT_number 14
_space_group_name_Hall '-P 2yn'
_space_group_name_H-M_alt 'P 1 21/n 1'
_atom_sites_solution_hydrogens geom
_audit_creation_date 2015-04-16
_audit_creation_method
;
Olex2 1.2
(compiled 2015.01.26 svn.r3150 for OlexSys, GUI svn.r4998)
;
_cell_angle_alpha 90
_cell_angle_beta 103.752(5)
_cell_angle_gamma 90
_cell_formula_units_Z 4
_cell_length_a 11.3913(5)
_cell_length_b 26.6073(12)
_cell_length_c 13.8664(7)
_cell_measurement_reflns_used 2790
_cell_measurement_temperature 102(1)
_cell_measurement_theta_max 27.5550
_cell_measurement_theta_min 3.0470
_cell_volume 4082.3(3)
_computing_cell_refinement
;
CrysAlisPro, Agilent Technologies,
Version 1.171.36.28 (release 01-02-2013 CrysAlis171 .NET)
(compiled Feb  1 2013,16:14:44)
;
_computing_data_collection
;
CrysAlisPro, Agilent Technologies,
Version 1.171.36.28 (release 01-02-2013 CrysAlis171 .NET)
(compiled Feb  1 2013,16:14:44)
;
_computing_data_reduction
;
CrysAlisPro, Agilent Technologies,
Version 1.171.36.28 (release 01-02-2013 CrysAlis171 .NET)
(compiled Feb  1 2013,16:14:44)
;
_computing_molecular_graphics 'Olex2 (Dolomanov et al., 2009)'
_computing_publication_material 'Olex2 (Dolomanov et al., 2009)'
_computing_structure_refinement 'ShelXL (Sheldrick, 2008)'
_diffrn_ambient_temperature 102(1)
_diffrn_detector_area_resol_mean 16.0839
_diffrn_measured_fraction_theta_full 0.998
_diffrn_measured_fraction_theta_max 0.998
_diffrn_measurement_details
;
#__ type_ start__ end____ width___ exp.time_
  1 omega  -14.00   20.00   1.0000   27.9500
omega____ theta____ kappa____ phi______ frames
    -      -21.7904  -99.0000   30.0000 34

#__ type_ start__ end____ width___ exp.time_
  2 omega  -47.00   44.00   1.0000   27.9500
omega____ theta____ kappa____ phi______ frames
    -       22.2592  -57.0000 -150.0000 91

#__ type_ start__ end____ width___ exp.time_
  3 omega   38.00   74.00   1.0000   27.9500
omega____ theta____ kappa____ phi______ frames
    -       22.2592  179.0000 -180.0000 36

#__ type_ start__ end____ width___ exp.time_
  4 omega    1.00   91.00   1.0000   27.9500
omega____ theta____ kappa____ phi______ frames
    -       22.2592   57.0000    0.0000 90
;
_diffrn_measurement_device_type 'Xcalibur, Sapphire3'
_diffrn_measurement_method '\w scans'
_diffrn_orient_matrix_UB_11 -0.0006739000
_diffrn_orient_matrix_UB_12 -0.0241402000
_diffrn_orient_matrix_UB_13 -0.0218058000
_diffrn_orient_matrix_UB_21 -0.0159723000
_diffrn_orient_matrix_UB_22 0.0110258000
_diffrn_orient_matrix_UB_23 -0.0479264000
_diffrn_orient_matrix_UB_31 0.0620815000
_diffrn_orient_matrix_UB_32 0.0025316000
_diffrn_orient_matrix_UB_33 0.0003469000
_diffrn_radiation_monochromator graphite
_diffrn_radiation_type MoK\a
_diffrn_radiation_wavelength 0.71073
_diffrn_reflns_av_R_equivalents 0.0519
_diffrn_reflns_av_unetI/netI 0.0827
_diffrn_reflns_Laue_measured_fraction_full 0.998
_diffrn_reflns_Laue_measured_fraction_max 0.998
_diffrn_reflns_limit_h_max 13
_diffrn_reflns_limit_h_min -13
_diffrn_reflns_limit_k_max 31
_diffrn_reflns_limit_k_min -17
_diffrn_reflns_limit_l_max 16
_diffrn_reflns_limit_l_min -16
_diffrn_reflns_number 17142
_diffrn_reflns_point_group_measured_fraction_full 0.998
_diffrn_reflns_point_group_measured_fraction_max 0.998
_diffrn_reflns_theta_full 25.027
_diffrn_reflns_theta_max 25.027
_diffrn_reflns_theta_min 2.943
_diffrn_source 'Enhance (Mo) X-ray Source'
_exptl_absorpt_coefficient_mu 0.463
_exptl_absorpt_correction_T_max 1.00000
_exptl_absorpt_correction_T_min 0.90377
_exptl_absorpt_correction_type multi-scan
_exptl_absorpt_process_details
;
CrysAlisPro, Agilent Technologies,
Version 1.171.36.28 (release 01-02-2013 CrysAlis171 .NET)
(compiled Feb  1 2013,16:14:44)
Empirical absorption correction using spherical harmonics,
 implemented in SCALE3 ABSPACK scaling algorithm.
;
_exptl_crystal_colour 'dark red'
_exptl_crystal_colour_modifier dark
_exptl_crystal_colour_primary red
_exptl_crystal_density_diffrn 1.217
_exptl_crystal_description needle
_exptl_crystal_F_000 1596
_exptl_crystal_size_max 0.26
_exptl_crystal_size_mid 0.09
_exptl_crystal_size_min 0.03
_refine_diff_density_max 0.553
_refine_diff_density_min -0.404
_refine_diff_density_rms 0.069
_refine_ls_extinction_method none
_refine_ls_goodness_of_fit_ref 1.144
_refine_ls_hydrogen_treatment constr
_refine_ls_matrix_type full
_refine_ls_number_parameters 468
_refine_ls_number_reflns 7217
_refine_ls_number_restraints 0
_refine_ls_restrained_S_all 1.144
_refine_ls_R_factor_all 0.0976
_refine_ls_R_factor_gt 0.0703
_refine_ls_shift/su_max 0.000
_refine_ls_shift/su_mean 0.000
_refine_ls_structure_factor_coef Fsqd
_refine_ls_weighting_details 'w=1/[\s^2^(Fo^2^)+(0.0391P)^2^+2.9054P] where P=(Fo^2^+2Fc^2^)/3'
_refine_ls_weighting_scheme calc
_refine_ls_wR_factor_gt 0.1221
_refine_ls_wR_factor_ref 0.1311
_reflns_Friedel_coverage 0.000
_reflns_number_gt 5628
_reflns_number_total 7217
_reflns_threshold_expression 'I > 2\s(I)'
_cod_data_source_file cs5b01416_si_004.cif
_cod_data_source_block Compound3
_cod_database_code 4516674
_chemical_oxdiff_formula C40H40N2FeSi2
_shelx_space_group_comment
;
The symmetry employed for this shelxl refinement is uniquely defined
by the following loop, which should always be used as a source of
symmetry information in preference to the above space-group names.
They are only intended as comments.
;
_reflns_odcompleteness_completeness 99.83
_reflns_odcompleteness_iscentric 1
_reflns_odcompleteness_theta 28.22
_olex2_refinement_description
;
1. Fixed Uiso
 At 1.2 times of:
  All C(H) groups, All C(H,H) groups
 At 1.5 times of:
  All C(H,H,H) groups
2.a Ternary CH refined with riding coordinates:
 C5(H5), C4(H4), C1(H1), C32(H32), C31(H31), C16(H16), C19(H19), C20(H20)
2.b Secondary CH2 refined with riding coordinates:
 C33(H33A,H33B), C37(H37A,H37B), C43(H43A,H43B), C42(H42A,H42B)
2.c Aromatic/amide H refined with riding coordinates:
 C15(H15), C14(H14), C12(H12), C8(H8), C11(H11), C10(H10), C9(H9), C13(H13),
 C25(H25), C26(H26), C23(H23), C24(H24), C27(H27), C30(H30), C29(H29), C28(H28)
2.d Idealised Me refined as rotating group:
 C36(H36A,H36B,H36C), C35(H35A,H35B,H35C), C34(H34A,H34B,H34C), C39(H39A,H39B,
 H39C), C38(H38A,H38B,H38C), C40(H40A,H40B,H40C), C44(H44A,H44B,H44C), C41(H41A,
 H41B,H41C)
;
_shelx_shelxl_version_number 2014/7
_olex2_submission_special_instructions 'No special instructions were received'

loop_
_space_group_symop_operation_xyz
'x, y, z'
'-x+1/2, y+1/2, -z+1/2'
'-x, -y, -z'
'x-1/2, -y-1/2, z-1/2'

loop_
_atom_site_label
_atom_site_type_symbol
_atom_site_fract_x
_atom_site_fract_y
_atom_site_fract_z
_atom_site_U_iso_or_equiv
_atom_site_adp_type
_atom_site_occupancy
_atom_site_site_symmetry_order
_atom_site_calc_flag
_atom_site_refinement_flags_posn
_atom_site_disorder_assembly
_atom_site_disorder_group
Fe1 Fe 0.51425(4) 0.16896(2) 0.78907(4) 0.01305(14) Uani 1 1 d . A 1
Si2 Si 0.38780(10) -0.00712(4) 0.76628(9) 0.0268(3) Uani 1 1 d . A 1
Si1 Si 0.18815(10) 0.07839(4) 0.45234(8) 0.0249(3) Uani 1 1 d . A 1
C5 C 0.4326(3) 0.17979(13) 0.9053(3) 0.0168(8) Uani 1 1 d . A 1
H5 H 0.4866 0.1731 0.9704 0.020 Uiso 1 1 calc R A 1
C2 C 0.2644(3) 0.24027(14) 0.7299(3) 0.0162(8) Uani 1 1 d . A 1
C4 C 0.4547(3) 0.22708(13) 0.8648(3) 0.0163(8) Uani 1 1 d . A 1
H4 H 0.5208 0.2459 0.9078 0.020 Uiso 1 1 calc R A 1
C15 C 0.1825(3) 0.27328(14) 0.6721(3) 0.0201(9) Uani 1 1 d . A 1
H15 H 0.1162 0.2604 0.6261 0.024 Uiso 1 1 calc R A 1
C14 C 0.1970(4) 0.32450(15) 0.6810(3) 0.0260(10) Uani 1 1 d . A 1
H14 H 0.1407 0.3460 0.6420 0.031 Uiso 1 1 calc R A 1
C33 C 0.3022(3) 0.12212(15) 0.5282(3) 0.0214(9) Uani 1 1 d . A 1
H33A H 0.3740 0.1206 0.5022 0.026 Uiso 1 1 calc R A 1
H33B H 0.2702 0.1559 0.5163 0.026 Uiso 1 1 calc R A 1
C3 C 0.3645(3) 0.25950(14) 0.8009(3) 0.0168(8) Uani 1 1 d . A 1
C12 C 0.3781(3) 0.31160(14) 0.8073(3) 0.0213(9) Uani 1 1 d . A 1
H12 H 0.4442 0.3251 0.8525 0.026 Uiso 1 1 calc R A 1
C1 C 0.2516(3) 0.18449(13) 0.7152(3) 0.0158(8) Uani 1 1 d . A 1
H1 H 0.1853 0.1781 0.6570 0.019 Uiso 1 1 calc R A 1
C7 C 0.2214(3) 0.15919(13) 0.8048(3) 0.0164(8) Uani 1 1 d . A 1
C6 C 0.3135(3) 0.15612(13) 0.8927(3) 0.0164(8) Uani 1 1 d . A 1
C8 C 0.1091(3) 0.13835(14) 0.8000(3) 0.0218(9) Uani 1 1 d . A 1
H8 H 0.0482 0.1417 0.7424 0.026 Uiso 1 1 calc R A 1
C11 C 0.2890(4) 0.12916(14) 0.9724(3) 0.0233(9) Uani 1 1 d . A 1
H11 H 0.3488 0.1258 1.0307 0.028 Uiso 1 1 calc R A 1
C10 C 0.1763(4) 0.10740(15) 0.9656(3) 0.0298(10) Uani 1 1 d . A 1
H10 H 0.1618 0.0894 1.0190 0.036 Uiso 1 1 calc R A 1
C9 C 0.0863(4) 0.11242(15) 0.8804(3) 0.0297(10) Uani 1 1 d . A 1
H9 H 0.0105 0.0985 0.8767 0.036 Uiso 1 1 calc R A 1
C13 C 0.2959(4) 0.34368(15) 0.7485(3) 0.0277(10) Uani 1 1 d . A 1
H13 H 0.3073 0.3783 0.7544 0.033 Uiso 1 1 calc R A 1
C32 C 0.4627(3) 0.08599(13) 0.6761(3) 0.0164(8) Uani 1 1 d . A 1
H32 H 0.4722 0.0633 0.6228 0.020 Uiso 1 1 calc R A 1
C31 C 0.3428(3) 0.11473(13) 0.6425(3) 0.0164(8) Uani 1 1 d . A 1
H31 H 0.2796 0.0964 0.6649 0.020 Uiso 1 1 calc R A 1
C16 C 0.6803(3) 0.11010(14) 0.6974(3) 0.0164(8) Uani 1 1 d . A 1
H16 H 0.6812 0.0853 0.6454 0.020 Uiso 1 1 calc R A 1
C21 C 0.7461(3) 0.19940(14) 0.7340(3) 0.0175(8) Uani 1 1 d . A 1
C22 C 0.7501(3) 0.15603(14) 0.6778(3) 0.0169(8) Uani 1 1 d . A 1
C25 C 0.8621(3) 0.24295(16) 0.6345(3) 0.0292(10) Uani 1 1 d . A 1
H25 H 0.8993 0.2722 0.6201 0.035 Uiso 1 1 calc R A 1
C26 C 0.8023(3) 0.24248(15) 0.7103(3) 0.0218(9) Uani 1 1 d . A 1
H26 H 0.7996 0.2717 0.7464 0.026 Uiso 1 1 calc R A 1
C23 C 0.8116(3) 0.15656(15) 0.6022(3) 0.0217(9) Uani 1 1 d . A 1
H23 H 0.8158 0.1274 0.5661 0.026 Uiso 1 1 calc R A 1
C24 C 0.8663(3) 0.19993(16) 0.5805(3) 0.0274(10) Uani 1 1 d . A 1
H24 H 0.9062 0.2001 0.5292 0.033 Uiso 1 1 calc R A 1
C27 C 0.7892(3) 0.08917(15) 0.9750(3) 0.0238(9) Uani 1 1 d . A 1
H27 H 0.7875 0.1055 1.0339 0.029 Uiso 1 1 calc R A 1
C17 C 0.7418(3) 0.08723(14) 0.7966(3) 0.0163(8) Uani 1 1 d . A 1
C30 C 0.7970(3) 0.04034(14) 0.8025(3) 0.0213(9) Uani 1 1 d . A 1
H30 H 0.8003 0.0237 0.7442 0.026 Uiso 1 1 calc R A 1
C18 C 0.7385(3) 0.11272(14) 0.8855(3) 0.0172(8) Uani 1 1 d . A 1
C29 C 0.8467(3) 0.01797(15) 0.8920(3) 0.0271(10) Uani 1 1 d . A 1
H29 H 0.8835 -0.0133 0.8939 0.032 Uiso 1 1 calc R A 1
C28 C 0.8420(3) 0.04211(16) 0.9795(3) 0.0282(10) Uani 1 1 d . A 1
H28 H 0.8739 0.0269 1.0404 0.034 Uiso 1 1 calc R A 1
C19 C 0.6816(3) 0.16212(14) 0.8850(3) 0.0163(8) Uani 1 1 d . A 1
H19 H 0.6833 0.1746 0.9518 0.020 Uiso 1 1 calc R A 1
C20 C 0.6839(3) 0.20137(14) 0.8160(3) 0.0172(8) Uani 1 1 d . A 1
H20 H 0.6863 0.2349 0.8458 0.021 Uiso 1 1 calc R A 1
N1 N 0.3636(2) 0.16398(11) 0.6954(2) 0.0150(7) Uani 1 1 d . A 1
N2 N 0.5545(2) 0.12643(11) 0.6878(2) 0.0141(7) Uani 1 1 d . A 1
C36 C 0.0455(4) 0.08261(17) 0.4959(3) 0.0351(11) Uani 1 1 d . A 1
H36A H -0.0162 0.0629 0.4532 0.053 Uiso 1 1 calc GR A 1
H36B H 0.0199 0.1170 0.4944 0.053 Uiso 1 1 calc GR A 1
H36C H 0.0594 0.0700 0.5626 0.053 Uiso 1 1 calc GR A 1
C35 C 0.2427(4) 0.01216(16) 0.4629(3) 0.0402(12) Uani 1 1 d . A 1
H35A H 0.1814 -0.0093 0.4243 0.060 Uiso 1 1 calc GR A 1
H35B H 0.2599 0.0019 0.5312 0.060 Uiso 1 1 calc GR A 1
H35C H 0.3147 0.0097 0.4387 0.060 Uiso 1 1 calc GR A 1
C34 C 0.1603(4) 0.09831(18) 0.3198(3) 0.0377(11) Uani 1 1 d . A 1
H34A H 0.2326 0.0937 0.2968 0.057 Uiso 1 1 calc GR A 1
H34B H 0.1375 0.1331 0.3142 0.057 Uiso 1 1 calc GR A 1
H34C H 0.0964 0.0784 0.2803 0.057 Uiso 1 1 calc GR A 1
C37 C 0.4660(3) 0.05511(14) 0.7702(3) 0.0224(9) Uani 1 1 d . A 1
H37A H 0.4341 0.0765 0.8146 0.027 Uiso 1 1 calc R A 1
H37B H 0.5505 0.0494 0.8018 0.027 Uiso 1 1 calc R A 1
C39 C 0.4435(4) -0.05011(17) 0.6810(4) 0.0473(13) Uani 1 1 d . A 1
H39A H 0.4362 -0.0339 0.6179 0.071 Uiso 1 1 calc GR A 1
H39B H 0.3964 -0.0804 0.6720 0.071 Uiso 1 1 calc GR A 1
H39C H 0.5268 -0.0582 0.7090 0.071 Uiso 1 1 calc GR A 1
C38 C 0.2196(4) -0.00182(16) 0.7351(3) 0.0374(11) Uani 1 1 d . A 1
H38A H 0.1911 0.0064 0.6661 0.056 Uiso 1 1 calc GR A 1
H38B H 0.1960 0.0241 0.7748 0.056 Uiso 1 1 calc GR A 1
H38C H 0.1851 -0.0333 0.7483 0.056 Uiso 1 1 calc GR A 1
C40 C 0.4334(5) -0.03561(18) 0.8926(4) 0.0503(14) Uani 1 1 d . A 1
H40A H 0.3992 -0.0686 0.8913 0.075 Uiso 1 1 calc GR A 1
H40B H 0.4045 -0.0150 0.9390 0.075 Uiso 1 1 calc GR A 1
H40C H 0.5199 -0.0378 0.9126 0.075 Uiso 1 1 calc GR A 1
O1 O 0.4784(2) 0.23643(10) 0.50922(19) 0.0258(6) Uani 1 1 d . B 1
C43 C 0.4430(4) 0.28569(15) 0.5375(3) 0.0320(11) Uani 1 1 d . B 1
H43A H 0.3709 0.2822 0.5626 0.038 Uiso 1 1 calc R B 1
H43B H 0.4229 0.3069 0.4789 0.038 Uiso 1 1 calc R B 1
C42 C 0.5545(4) 0.23742(17) 0.4408(3) 0.0332(11) Uani 1 1 d . B 1
H42A H 0.6352 0.2482 0.4743 0.040 Uiso 1 1 calc R B 1
H42B H 0.5226 0.2608 0.3874 0.040 Uiso 1 1 calc R B 1
C44 C 0.5379(4) 0.31060(17) 0.6136(3) 0.0364(11) Uani 1 1 d . . .
H44A H 0.5559 0.2905 0.6728 0.055 Uiso 1 1 calc GR B .
H44B H 0.5100 0.3431 0.6283 0.055 Uiso 1 1 calc GR B .
H44C H 0.6095 0.3143 0.5891 0.055 Uiso 1 1 calc GR B .
C41 C 0.5587(4) 0.18603(18) 0.4002(3) 0.0374(12) Uani 1 1 d . B 1
H41A H 0.5854 0.1628 0.4538 0.056 Uiso 1 1 calc GR B 1
H41B H 0.6139 0.1855 0.3576 0.056 Uiso 1 1 calc GR B 1
H41C H 0.4795 0.1766 0.3629 0.056 Uiso 1 1 calc GR B 1
Li1 Li 0.4721(6) 0.1822(3) 0.5968(5) 0.0229(15) Uani 1 1 d . . .

loop_
_atom_site_aniso_label
_atom_site_aniso_U_11
_atom_site_aniso_U_22
_atom_site_aniso_U_33
_atom_site_aniso_U_23
_atom_site_aniso_U_13
_atom_site_aniso_U_12
Fe1 0.0113(3) 0.0132(3) 0.0154(3) -0.0020(2) 0.0045(2) -0.0011(2)
Si2 0.0261(6) 0.0152(6) 0.0384(7) 0.0026(5) 0.0062(5) -0.0035(5)
Si1 0.0226(6) 0.0269(7) 0.0223(6) -0.0078(5) -0.0004(5) 0.0004(5)
C5 0.0175(19) 0.021(2) 0.0127(18) -0.0047(16) 0.0047(16) 0.0004(17)
C2 0.0147(19) 0.019(2) 0.020(2) 0.0026(17) 0.0133(17) 0.0024(17)
C4 0.0148(18) 0.015(2) 0.021(2) -0.0065(16) 0.0075(16) -0.0038(16)
C15 0.0158(19) 0.026(2) 0.020(2) 0.0020(18) 0.0055(17) 0.0050(18)
C14 0.032(2) 0.019(2) 0.032(2) 0.0079(19) 0.019(2) 0.010(2)
C33 0.021(2) 0.022(2) 0.021(2) -0.0049(18) 0.0056(17) 0.0007(18)
C3 0.021(2) 0.015(2) 0.020(2) -0.0024(16) 0.0154(17) -0.0027(17)
C12 0.023(2) 0.020(2) 0.025(2) -0.0052(18) 0.0141(18) -0.0064(18)
C1 0.0132(18) 0.016(2) 0.0179(19) 0.0003(16) 0.0028(16) -0.0013(16)
C7 0.0153(18) 0.012(2) 0.025(2) -0.0018(16) 0.0110(17) 0.0019(16)
C6 0.0182(19) 0.013(2) 0.021(2) -0.0012(16) 0.0117(17) 0.0016(16)
C8 0.018(2) 0.018(2) 0.030(2) -0.0039(18) 0.0072(18) -0.0010(18)
C11 0.025(2) 0.021(2) 0.026(2) 0.0060(18) 0.0100(18) 0.0056(19)
C10 0.036(3) 0.023(2) 0.038(3) 0.011(2) 0.023(2) -0.001(2)
C9 0.023(2) 0.022(2) 0.048(3) -0.001(2) 0.018(2) -0.0042(19)
C13 0.041(3) 0.010(2) 0.039(3) -0.0001(19) 0.022(2) 0.0003(19)
C32 0.020(2) 0.0112(19) 0.0184(19) -0.0043(16) 0.0046(16) -0.0016(17)
C31 0.0155(19) 0.013(2) 0.020(2) -0.0037(16) 0.0047(16) -0.0066(16)
C16 0.0141(18) 0.016(2) 0.019(2) -0.0030(16) 0.0037(16) 0.0011(16)
C21 0.0097(18) 0.021(2) 0.021(2) 0.0020(17) 0.0012(16) -0.0014(17)
C22 0.0073(17) 0.023(2) 0.021(2) 0.0087(17) 0.0048(16) 0.0021(16)
C25 0.015(2) 0.033(3) 0.040(3) 0.019(2) 0.0075(19) -0.003(2)
C26 0.0126(19) 0.023(2) 0.029(2) 0.0042(18) 0.0021(17) 0.0001(18)
C23 0.0151(19) 0.031(2) 0.021(2) 0.0038(18) 0.0067(17) 0.0081(18)
C24 0.017(2) 0.042(3) 0.027(2) 0.014(2) 0.0130(19) 0.003(2)
C27 0.016(2) 0.031(2) 0.025(2) 0.0019(19) 0.0065(18) -0.0049(19)
C17 0.0105(18) 0.016(2) 0.024(2) 0.0022(17) 0.0062(16) -0.0030(16)
C30 0.0168(19) 0.020(2) 0.028(2) -0.0003(18) 0.0054(18) -0.0024(17)
C18 0.0072(17) 0.025(2) 0.020(2) 0.0035(17) 0.0043(16) -0.0024(17)
C29 0.020(2) 0.020(2) 0.042(3) 0.010(2) 0.010(2) 0.0038(18)
C28 0.020(2) 0.031(3) 0.032(2) 0.018(2) 0.0030(19) -0.001(2)
C19 0.0120(18) 0.020(2) 0.0177(19) -0.0062(17) 0.0044(16) -0.0037(17)
C20 0.0121(18) 0.014(2) 0.024(2) -0.0044(17) 0.0021(16) -0.0037(16)
N1 0.0118(15) 0.0120(16) 0.0214(16) -0.0033(14) 0.0043(13) -0.0034(14)
N2 0.0110(15) 0.0143(16) 0.0173(16) -0.0032(13) 0.0036(13) -0.0015(13)
C36 0.023(2) 0.037(3) 0.042(3) -0.001(2) 0.002(2) -0.005(2)
C35 0.056(3) 0.029(3) 0.033(3) -0.012(2) 0.007(2) 0.003(2)
C34 0.034(3) 0.049(3) 0.025(2) -0.008(2) -0.004(2) 0.006(2)
C37 0.018(2) 0.019(2) 0.031(2) -0.0009(18) 0.0064(18) -0.0014(18)
C39 0.042(3) 0.031(3) 0.069(4) -0.005(3) 0.014(3) 0.003(2)
C38 0.031(2) 0.023(2) 0.058(3) 0.003(2) 0.011(2) -0.009(2)
C40 0.057(3) 0.035(3) 0.056(3) 0.018(3) 0.006(3) -0.013(3)
O1 0.0277(15) 0.0224(15) 0.0275(15) 0.0045(13) 0.0071(13) 0.0022(13)
C43 0.028(2) 0.023(2) 0.046(3) 0.003(2) 0.010(2) 0.006(2)
C42 0.025(2) 0.047(3) 0.029(2) 0.008(2) 0.009(2) -0.002(2)
C44 0.045(3) 0.034(3) 0.030(2) 0.001(2) 0.006(2) 0.008(2)
C41 0.035(3) 0.054(3) 0.026(2) 0.000(2) 0.013(2) 0.010(2)
Li1 0.021(3) 0.028(4) 0.022(3) 0.001(3) 0.010(3) 0.001(3)

loop_
_atom_type_symbol
_atom_type_description
_atom_type_scat_dispersion_real
_atom_type_scat_dispersion_imag
_atom_type_scat_source
C C 0.0033 0.0016 'International Tables Vol C Tables 4.2.6.8 and 6.1.1.4'
H H 0.0000 0.0000 'International Tables Vol C Tables 4.2.6.8 and 6.1.1.4'
Fe Fe 0.3463 0.8444 'International Tables Vol C Tables 4.2.6.8 and 6.1.1.4'
Li Li -0.0003 0.0001 'International Tables Vol C Tables 4.2.6.8 and 6.1.1.4'
N N 0.0061 0.0033 'International Tables Vol C Tables 4.2.6.8 and 6.1.1.4'
O O 0.0106 0.0060 'International Tables Vol C Tables 4.2.6.8 and 6.1.1.4'
Si Si 0.0817 0.0704 'International Tables Vol C Tables 4.2.6.8 and 6.1.1.4'

loop_
_geom_angle_atom_site_label_1
_geom_angle_atom_site_label_2
_geom_angle_atom_site_label_3
_geom_angle
C5 Fe1 C4 40.31(13)
C5 Fe1 C20 112.11(14)
C5 Fe1 Li1 140.26(17)
C4 Fe1 Li1 114.37(17)
C19 Fe1 C5 91.59(14)
C19 Fe1 C4 95.93(14)
C19 Fe1 C20 40.30(14)
C19 Fe1 Li1 126.01(16)
C20 Fe1 C4 90.11(14)
C20 Fe1 Li1 93.73(17)
N1 Fe1 C5 92.44(13)
N1 Fe1 C4 92.70(13)
N1 Fe1 C19 170.50(14)
N1 Fe1 C20 143.91(13)
N1 Fe1 N2 78.13(12)
N1 Fe1 Li1 52.70(16)
N2 Fe1 C5 150.95(13)
N2 Fe1 C4 164.49(13)
N2 Fe1 C19 94.26(13)
N2 Fe1 C20 90.13(13)
N2 Fe1 Li1 50.15(17)
C39 Si2 C37 109.25(19)
C39 Si2 C38 112.7(2)
C39 Si2 C40 106.6(2)
C38 Si2 C37 113.23(19)
C40 Si2 C37 107.9(2)
C40 Si2 C38 106.8(2)
C36 Si1 C33 108.79(18)
C35 Si1 C33 111.7(2)
C35 Si1 C36 109.3(2)
C35 Si1 C34 108.8(2)
C34 Si1 C33 108.06(19)
C34 Si1 C36 110.1(2)
Fe1 C5 H5 113.1
C4 C5 Fe1 70.15(18)
C4 C5 H5 113.1
C4 C5 C6 125.2(3)
C6 C5 Fe1 115.0(2)
C6 C5 H5 113.1
C15 C2 C3 119.6(3)
C15 C2 C1 121.1(3)
C3 C2 C1 119.3(3)
Fe1 C4 H4 113.2
C5 C4 Fe1 69.54(19)
C5 C4 H4 113.2
C5 C4 C3 126.4(3)
C3 C4 Fe1 113.6(2)
C3 C4 H4 113.2
C2 C15 H15 119.2
C14 C15 C2 121.7(4)
C14 C15 H15 119.2
C15 C14 H14 120.4
C15 C14 C13 119.3(4)
C13 C14 H14 120.4
Si1 C33 H33A 107.4
Si1 C33 H33B 107.4
Si1 C33 Li1 167.7(2)
H33A C33 H33B 107.0
C31 C33 Si1 119.6(3)
C31 C33 H33A 107.4
C31 C33 H33B 107.4
C31 C33 Li1 71.2(2)
Li1 C33 H33A 61.7
Li1 C33 H33B 72.5
C2 C3 C4 122.8(3)
C12 C3 C2 117.6(4)
C12 C3 C4 119.7(4)
C3 C12 H12 119.1
C13 C12 C3 121.8(4)
C13 C12 H12 119.1
C2 C1 H1 108.4
C2 C1 C7 111.0(3)
C7 C1 H1 108.4
N1 C1 C2 109.4(3)
N1 C1 H1 108.4
N1 C1 C7 111.2(3)
C6 C7 C1 117.8(3)
C8 C7 C1 121.6(3)
C8 C7 C6 120.6(3)
C7 C6 C5 123.7(3)
C11 C6 C5 118.6(3)
C11 C6 C7 117.7(3)
C7 C8 H8 119.7
C7 C8 C9 120.6(4)
C9 C8 H8 119.7
C6 C11 H11 119.5
C10 C11 C6 120.9(4)
C10 C11 H11 119.5
C11 C10 H10 119.8
C9 C10 C11 120.4(4)
C9 C10 H10 119.8
C8 C9 H9 120.1
C10 C9 C8 119.7(4)
C10 C9 H9 120.1
C14 C13 C12 120.1(4)
C14 C13 H13 119.9
C12 C13 H13 119.9
C31 C32 H32 109.1
N2 C32 H32 109.1
N2 C32 C31 103.0(3)
N2 C32 C37 114.9(3)
C37 C32 H32 109.1
C37 C32 C31 111.4(3)
C33 C31 H31 108.9
C33 C31 Li1 72.6(2)
C32 C31 C33 113.6(3)
C32 C31 H31 108.9
C32 C31 Li1 84.2(2)
N1 C31 C33 111.3(3)
N1 C31 C32 105.2(3)
N1 C31 H31 108.9
N1 C31 Li1 57.3(2)
Li1 C31 H31 163.9
C22 C16 H16 108.3
C17 C16 H16 108.3
C17 C16 C22 109.7(3)
N2 C16 H16 108.3
N2 C16 C22 106.6(3)
N2 C16 C17 115.5(3)
C22 C21 C20 122.9(3)
C26 C21 C22 118.1(3)
C26 C21 C20 119.0(3)
C21 C22 C16 118.5(3)
C23 C22 C16 121.5(3)
C23 C22 C21 120.0(3)
C26 C25 H25 120.2
C24 C25 H25 120.2
C24 C25 C26 119.6(4)
C21 C26 H26 119.1
C25 C26 C21 121.7(4)
C25 C26 H26 119.1
C22 C23 H23 119.7
C24 C23 C22 120.5(4)
C24 C23 H23 119.7
C25 C24 C23 120.1(3)
C25 C24 H24 120.0
C23 C24 H24 120.0
C18 C27 H27 118.9
C28 C27 H27 118.9
C28 C27 C18 122.2(4)
C30 C17 C16 121.2(3)
C30 C17 C18 119.0(3)
C18 C17 C16 119.7(3)
C17 C30 H30 119.1
C29 C30 C17 121.7(4)
C29 C30 H30 119.1
C27 C18 C17 118.1(3)
C27 C18 C19 119.9(3)
C17 C18 C19 122.0(3)
C30 C29 H29 120.1
C30 C29 C28 119.8(4)
C28 C29 H29 120.1
C27 C28 C29 119.2(4)
C27 C28 H28 120.4
C29 C28 H28 120.4
Fe1 C19 H19 112.9
C18 C19 Fe1 115.1(2)
C18 C19 H19 112.9
C20 C19 Fe1 70.3(2)
C20 C19 C18 125.7(3)
C20 C19 H19 112.9
Fe1 C20 H20 112.8
C21 C20 Fe1 116.4(2)
C21 C20 H20 112.8
C19 C20 Fe1 69.43(19)
C19 C20 C21 125.6(3)
C19 C20 H20 112.8
Fe1 N1 Li1 81.6(2)
C1 N1 Fe1 122.0(2)
C1 N1 C31 112.0(3)
C1 N1 Li1 134.8(3)
C31 N1 Fe1 114.2(2)
C31 N1 Li1 86.1(3)
Fe1 N2 Li1 82.5(2)
C32 N2 Fe1 102.72(19)
C32 N2 Li1 104.6(3)
C16 N2 Fe1 119.9(2)
C16 N2 C32 116.2(3)
C16 N2 Li1 124.7(3)
Si1 C36 H36A 109.5
Si1 C36 H36B 109.5
Si1 C36 H36C 109.5
H36A C36 H36B 109.5
H36A C36 H36C 109.5
H36B C36 H36C 109.5
Si1 C35 H35A 109.5
Si1 C35 H35B 109.5
Si1 C35 H35C 109.5
H35A C35 H35B 109.5
H35A C35 H35C 109.5
H35B C35 H35C 109.5
Si1 C34 H34A 109.5
Si1 C34 H34B 109.5
Si1 C34 H34C 109.5
H34A C34 H34B 109.5
H34A C34 H34C 109.5
H34B C34 H34C 109.5
Si2 C37 H37A 106.8
Si2 C37 H37B 106.8
C32 C37 Si2 122.2(3)
C32 C37 H37A 106.8
C32 C37 H37B 106.8
H37A C37 H37B 106.6
Si2 C39 H39A 109.5
Si2 C39 H39B 109.5
Si2 C39 H39C 109.5
H39A C39 H39B 109.5
H39A C39 H39C 109.5
H39B C39 H39C 109.5
Si2 C38 H38A 109.5
Si2 C38 H38B 109.5
Si2 C38 H38C 109.5
H38A C38 H38B 109.5
H38A C38 H38C 109.5
H38B C38 H38C 109.5
Si2 C40 H40A 109.5
Si2 C40 H40B 109.5
Si2 C40 H40C 109.5
H40A C40 H40B 109.5
H40A C40 H40C 109.5
H40B C40 H40C 109.5
C43 O1 Li1 117.3(3)
C42 O1 C43 114.4(3)
C42 O1 Li1 124.0(3)
O1 C43 H43A 108.9
O1 C43 H43B 108.9
O1 C43 C44 113.2(3)
H43A C43 H43B 107.7
C44 C43 H43A 108.9
C44 C43 H43B 108.9
O1 C42 H42A 110.0
O1 C42 H42B 110.0
O1 C42 C41 108.3(3)
H42A C42 H42B 108.4
C41 C42 H42A 110.0
C41 C42 H42B 110.0
C43 C44 H44A 109.5
C43 C44 H44B 109.5
C43 C44 H44C 109.5
H44A C44 H44B 109.5
H44A C44 H44C 109.5
H44B C44 H44C 109.5
C42 C41 H41A 109.5
C42 C41 H41B 109.5
C42 C41 H41C 109.5
H41A C41 H41B 109.5
H41A C41 H41C 109.5
H41B C41 H41C 109.5
C33 Li1 Fe1 103.8(2)
C31 Li1 Fe1 67.77(17)
C31 Li1 C33 36.13(15)
N1 Li1 Fe1 45.73(14)
N1 Li1 C33 65.3(2)
N1 Li1 C31 36.62(15)
N2 Li1 Fe1 47.34(15)
N2 Li1 C33 88.4(3)
N2 Li1 C31 62.0(2)
N2 Li1 N1 71.6(2)
O1 Li1 Fe1 136.7(3)
O1 Li1 C33 112.6(3)
O1 Li1 C31 145.4(4)
O1 Li1 N1 135.0(4)
O1 Li1 N2 150.7(4)

loop_
_geom_bond_atom_site_label_1
_geom_bond_atom_site_label_2
_geom_bond_distance
Fe1 C5 2.064(3)
Fe1 C4 2.072(3)
Fe1 C19 2.057(4)
Fe1 C20 2.068(3)
Fe1 N1 1.895(3)
Fe1 N2 1.942(3)
Fe1 Li1 2.618(6)
Si2 C37 1.875(4)
Si2 C39 1.862(4)
Si2 C38 1.867(4)
Si2 C40 1.866(5)
Si1 C33 1.870(4)
Si1 C36 1.867(4)
Si1 C35 1.863(4)
Si1 C34 1.866(4)
C5 H5 0.9800
C5 C4 1.425(5)
C5 C6 1.468(5)
C2 C15 1.389(5)
C2 C3 1.413(5)
C2 C1 1.500(5)
C4 H4 0.9800
C4 C3 1.466(5)
C15 H15 0.9300
C15 C14 1.375(5)
C14 H14 0.9300
C14 C13 1.380(6)
C33 H33A 0.9700
C33 H33B 0.9700
C33 C31 1.554(5)
C33 Li1 2.516(8)
C3 C12 1.395(5)
C12 H12 0.9300
C12 C13 1.381(6)
C1 H1 0.9800
C1 C7 1.523(5)
C1 N1 1.472(4)
C7 C6 1.409(5)
C7 C8 1.382(5)
C6 C11 1.400(5)
C8 H8 0.9300
C8 C9 1.387(5)
C11 H11 0.9300
C11 C10 1.390(5)
C10 H10 0.9300
C10 C9 1.374(6)
C9 H9 0.9300
C13 H13 0.9300
C32 H32 0.9800
C32 C31 1.537(5)
C32 N2 1.483(4)
C32 C37 1.535(5)
C31 H31 0.9800
C31 N1 1.493(4)
C31 Li1 2.496(7)
C16 H16 0.9800
C16 C22 1.517(5)
C16 C17 1.516(5)
C16 N2 1.472(4)
C21 C22 1.400(5)
C21 C26 1.390(5)
C21 C20 1.476(5)
C22 C23 1.393(5)
C25 H25 0.9300
C25 C26 1.381(5)
C25 C24 1.375(6)
C26 H26 0.9300
C23 H23 0.9300
C23 C24 1.379(5)
C24 H24 0.9300
C27 H27 0.9300
C27 C18 1.387(5)
C27 C28 1.384(5)
C17 C30 1.391(5)
C17 C18 1.414(5)
C30 H30 0.9300
C30 C29 1.372(5)
C18 C19 1.465(5)
C29 H29 0.9300
C29 C28 1.385(6)
C28 H28 0.9300
C19 H19 0.9800
C19 C20 1.421(5)
C20 H20 0.9800
N1 Li1 2.105(6)
N2 Li1 2.027(7)
C36 H36A 0.9600
C36 H36B 0.9600
C36 H36C 0.9600
C35 H35A 0.9600
C35 H35B 0.9600
C35 H35C 0.9600
C34 H34A 0.9600
C34 H34B 0.9600
C34 H34C 0.9600
C37 H37A 0.9700
C37 H37B 0.9700
C39 H39A 0.9600
C39 H39B 0.9600
C39 H39C 0.9600
C38 H38A 0.9600
C38 H38B 0.9600
C38 H38C 0.9600
C40 H40A 0.9600
C40 H40B 0.9600
C40 H40C 0.9600
O1 C43 1.452(5)
O1 C42 1.430(4)
O1 Li1 1.899(7)
C43 H43A 0.9700
C43 H43B 0.9700
C43 C44 1.476(6)
C42 H42A 0.9700
C42 H42B 0.9700
C42 C41 1.484(6)
C44 H44A 0.9600
C44 H44B 0.9600
C44 H44C 0.9600
C41 H41A 0.9600
C41 H41B 0.9600
C41 H41C 0.9600

loop_
_geom_torsion_atom_site_label_1
_geom_torsion_atom_site_label_2
_geom_torsion_atom_site_label_3
_geom_torsion_atom_site_label_4
_geom_torsion
Fe1 C5 C4 C3 104.8(3)
Fe1 C5 C6 C7 -46.3(4)
Fe1 C5 C6 C11 134.1(3)
Fe1 C4 C3 C2 46.5(4)
Fe1 C4 C3 C12 -131.9(3)
Fe1 C19 C20 C21 -108.5(4)
Si1 C33 C31 C32 98.0(3)
Si1 C33 C31 N1 -143.4(3)
Si1 C33 C31 Li1 173.5(3)
C5 Fe1 N1 C1 20.9(3)
C5 Fe1 N1 C31 -118.9(2)
C5 Fe1 N1 Li1 159.2(2)
C5 C4 C3 C2 -34.8(5)
C5 C4 C3 C12 146.8(3)
C5 C6 C11 C10 177.9(3)
C2 C15 C14 C13 0.6(5)
C2 C3 C12 C13 1.3(5)
C2 C1 C7 C6 -71.9(4)
C2 C1 C7 C8 110.1(4)
C2 C1 N1 Fe1 61.6(4)
C2 C1 N1 C31 -157.8(3)
C2 C1 N1 Li1 -50.5(5)
C4 Fe1 N1 C1 -19.4(3)
C4 Fe1 N1 C31 -159.3(2)
C4 Fe1 N1 Li1 118.9(2)
C4 C5 C6 C7 36.3(5)
C4 C5 C6 C11 -143.3(4)
C4 C3 C12 C13 179.8(3)
C15 C2 C3 C4 179.9(3)
C15 C2 C3 C12 -1.7(5)
C15 C2 C1 C7 -113.2(4)
C15 C2 C1 N1 123.6(3)
C15 C14 C13 C12 -1.1(5)
C33 C31 N1 Fe1 -129.7(2)
C33 C31 N1 C1 86.4(3)
C33 C31 N1 Li1 -50.8(3)
C3 C2 C15 C14 0.8(5)
C3 C2 C1 C7 69.8(4)
C3 C2 C1 N1 -53.4(4)
C3 C12 C13 C14 0.1(5)
C1 C2 C15 C14 -176.3(3)
C1 C2 C3 C4 -3.0(5)
C1 C2 C3 C12 175.4(3)
C1 C7 C6 C5 5.7(5)
C1 C7 C6 C11 -174.7(3)
C1 C7 C8 C9 175.4(3)
C7 C1 N1 Fe1 -61.5(4)
C7 C1 N1 C31 79.1(4)
C7 C1 N1 Li1 -173.6(3)
C7 C6 C11 C10 -1.7(5)
C7 C8 C9 C10 0.0(6)
C6 C5 C4 Fe1 -107.2(3)
C6 C5 C4 C3 -2.4(5)
C6 C7 C8 C9 -2.4(6)
C6 C11 C10 C9 -0.6(6)
C8 C7 C6 C5 -176.4(3)
C8 C7 C6 C11 3.2(5)
C11 C10 C9 C8 1.5(6)
C32 C31 N1 Fe1 -6.3(3)
C32 C31 N1 C1 -150.1(3)
C32 C31 N1 Li1 72.7(3)
C31 C32 N2 Fe1 60.7(3)
C31 C32 N2 C16 -166.4(3)
C31 C32 N2 Li1 -24.8(3)
C31 C32 C37 Si2 79.4(4)
C16 C22 C23 C24 174.8(3)
C16 C17 C30 C29 -176.1(3)
C16 C17 C18 C27 176.0(3)
C16 C17 C18 C19 -2.7(5)
C21 C22 C23 C24 -1.7(5)
C22 C16 C17 C30 -112.6(4)
C22 C16 C17 C18 70.4(4)
C22 C16 N2 Fe1 -71.9(3)
C22 C16 N2 C32 163.6(3)
C22 C16 N2 Li1 30.5(4)
C22 C21 C26 C25 -0.9(5)
C22 C21 C20 Fe1 -44.7(4)
C22 C21 C20 C19 38.0(5)
C22 C23 C24 C25 1.0(6)
C26 C21 C22 C16 -175.0(3)
C26 C21 C22 C23 1.6(5)
C26 C21 C20 Fe1 134.5(3)
C26 C21 C20 C19 -142.8(4)
C26 C25 C24 C23 -0.3(6)
C24 C25 C26 C21 0.2(6)
C27 C18 C19 Fe1 -132.6(3)
C27 C18 C19 C20 144.5(4)
C17 C16 C22 C21 -71.2(4)
C17 C16 C22 C23 112.3(4)
C17 C16 N2 Fe1 50.3(4)
C17 C16 N2 C32 -74.2(4)
C17 C16 N2 Li1 152.7(3)
C17 C30 C29 C28 0.3(6)
C17 C18 C19 Fe1 46.1(4)
C17 C18 C19 C20 -36.8(5)
C30 C17 C18 C27 -1.1(5)
C30 C17 C18 C19 -179.8(3)
C30 C29 C28 C27 -1.4(6)
C18 C27 C28 C29 1.2(6)
C18 C17 C30 C29 0.9(5)
C18 C19 C20 Fe1 107.2(3)
C18 C19 C20 C21 -1.2(6)
C28 C27 C18 C17 0.0(5)
C28 C27 C18 C19 178.8(3)
C20 Fe1 N1 C1 -113.3(3)
C20 Fe1 N1 C31 106.8(3)
C20 Fe1 N1 Li1 25.0(3)
C20 C21 C22 C16 4.2(5)
C20 C21 C22 C23 -179.2(3)
C20 C21 C26 C25 179.9(3)
N1 C1 C7 C6 50.2(4)
N1 C1 C7 C8 -127.8(4)
N2 Fe1 N1 C1 173.2(3)
N2 Fe1 N1 C31 33.4(2)
N2 Fe1 N1 Li1 -48.5(2)
N2 C32 C31 C33 87.5(3)
N2 C32 C31 N1 -34.5(3)
N2 C32 C31 Li1 19.3(3)
N2 C32 C37 Si2 -164.0(2)
N2 C16 C22 C21 54.5(4)
N2 C16 C22 C23 -122.0(3)
N2 C16 C17 C30 126.9(3)
N2 C16 C17 C18 -50.1(4)
C36 Si1 C33 C31 60.1(3)
C36 Si1 C33 Li1 -150.0(12)
C35 Si1 C33 C31 -60.7(3)
C35 Si1 C33 Li1 89.2(12)
C34 Si1 C33 C31 179.7(3)
C34 Si1 C33 Li1 -30.4(13)
C37 C32 C31 C33 -148.8(3)
C37 C32 C31 N1 89.2(3)
C37 C32 C31 Li1 143.0(3)
C37 C32 N2 Fe1 -60.6(3)
C37 C32 N2 C16 72.3(4)
C37 C32 N2 Li1 -146.1(3)
C39 Si2 C37 C32 56.3(4)
C38 Si2 C37 C32 -70.2(3)
C40 Si2 C37 C32 171.8(3)
C43 O1 C42 C41 -166.4(3)
C43 O1 Li1 Fe1 -36.2(6)
C43 O1 Li1 C33 108.6(3)
C43 O1 Li1 C31 88.3(6)
C43 O1 Li1 N1 31.6(6)
C43 O1 Li1 N2 -118.9(7)
C42 O1 C43 C44 -79.4(4)
C42 O1 Li1 Fe1 119.3(4)
C42 O1 Li1 C33 -95.9(4)
C42 O1 Li1 C31 -116.2(6)
C42 O1 Li1 N1 -172.9(4)
C42 O1 Li1 N2 36.6(9)
Li1 Fe1 N1 C1 -138.3(3)
Li1 Fe1 N1 C31 81.8(3)
Li1 C33 C31 C32 -75.5(3)
Li1 C33 C31 N1 43.1(3)
Li1 C31 N1 Fe1 -78.9(2)
Li1 C31 N1 C1 137.2(3)
Li1 O1 C43 C44 78.4(4)
Li1 O1 C42 C41 37.5(5)
